data_4062861
_journal_name_full Organometallics
_journal_year 2004
_chemical_formula_sum 'C28 H30 Cl2 O2 Pd2'
_chemical_formula_weight 682.28
_space_group_IT_number 14
_symmetry_cell_setting monoclinic
_symmetry_space_group_name_Hall '-P 2ybc'
_symmetry_space_group_name_H-M 'P 1 21/c 1'
_cell_angle_alpha 90.00
_cell_angle_beta 115.8670(10)
_cell_angle_gamma 90.00
_cell_formula_units_Z 10
_cell_length_a 10.8809(5)
_cell_length_b 11.6299(5)
_cell_length_c 11.3255(5)
_cell_measurement_temperature 173(2)
_cell_volume 1289.58(10)
_diffrn_ambient_temperature 173(2)
_exptl_crystal_density_diffrn 6.220
_cod_depositor_comments
;
The following automatic conversions were performed:
'_symmetry_cell_setting' value 'Monoclinic' changed to 'monoclinic'
according to '/home/saulius/struct/CIF-dictionaries/cif_core.dic'
dictionary named 'cif_core.dic' version 2.4.1 from 2010-06-29.

Automatic conversion script
Id: cif_fix_enum 1527 2010-12-29 10:47:43Z saulius 
;
_cod_original_sg_symbol_H-M 'P 21/c'
_cod_database_code 4062861

loop_
_symmetry_equiv_pos_as_xyz
'x, y, z'
'-x, y+1/2, -z+1/2'
'-x, -y, -z'
'x, -y-1/2, z-1/2'

loop_
_atom_site_label
_atom_site_type_symbol
_atom_site_fract_x
_atom_site_fract_y
_atom_site_fract_z
_atom_site_U_iso_or_equiv
_atom_site_adp_type
_atom_site_occupancy
_atom_site_symmetry_multiplicity
_atom_site_calc_flag
_atom_site_refinement_flags
_atom_site_disorder_assembly
_atom_site_disorder_group
Pd1 Pd 0.068304(12) 0.061344(11) 0.162336(11) 0.01922(6) Uani 1 1 d . . .
C1 C 0.25730(18) 0.14595(17) 0.28231(17) 0.0244(3) Uani 1 1 d . . .
H1 H 0.326(3) 0.157(2) 0.249(2) 0.029 Uiso 1 1 calc . . .
C2 C 0.25184(19) 0.04240(16) 0.34108(18) 0.0232(3) Uani 1 1 d . . .
H2 H 0.316(2) -0.019(2) 0.348(2) 0.028 Uiso 1 1 calc . . .
C3 C 0.2267(2) 0.07192(15) 0.46012(18) 0.0234(3) Uani 1 1 d . . .
H3 H 0.1924 0.0099 0.4963 0.028 Uiso 1 1 calc R . .
C4 C 0.35345(19) 0.13484(18) 0.55535(18) 0.0276(4) Uani 1 1 d . . .
C5 C 0.3583(2) 0.23863(18) 0.49600(19) 0.0285(4) Uani 1 1 d . . .
C6 C 0.23436(19) 0.24092(16) 0.36315(18) 0.0249(3) Uani 1 1 d . . .
H6 H 0.2064 0.3162 0.3209 0.030 Uiso 1 1 calc R . .
C7 C 0.12976(18) 0.17643(15) 0.39920(17) 0.0218(3) Uani 1 1 d . . .
C8 C -0.00098(18) 0.14380(15) 0.27921(16) 0.0209(3) Uani 1 1 d . . .
C9 C -0.0804(2) 0.24879(17) 0.20380(19) 0.0295(4) Uani 1 1 d . . .
H9A H -0.1639 0.2244 0.1321 0.044 Uiso 1 1 calc R . .
H9B H -0.0263 0.2907 0.1704 0.044 Uiso 1 1 calc R . .
H9C H -0.1009 0.2973 0.2614 0.044 Uiso 1 1 calc R . .
C10 C -0.0900(2) 0.06397(16) 0.3148(2) 0.0267(4) Uani 1 1 d . . .
H10A H -0.1191 0.1029 0.3730 0.040 Uiso 1 1 calc R . .
H10B H -0.0387 -0.0033 0.3573 0.040 Uiso 1 1 calc R . .
H10C H -0.1686 0.0418 0.2365 0.040 Uiso 1 1 calc R . .
C11 C 0.4502(2) 0.1082(2) 0.6804(2) 0.0377(5) Uani 1 1 d . . .
H11 H 0.4466 0.0391 0.7202 0.045 Uiso 1 1 calc R . .
C12 C 0.5536(2) 0.1881(2) 0.7450(2) 0.0457(6) Uani 1 1 d . . .
H12 H 0.6197 0.1723 0.8294 0.055 Uiso 1 1 calc R . .
C13 C 0.5594(2) 0.2899(3) 0.6860(3) 0.0469(6) Uani 1 1 d . . .
H13 H 0.6298 0.3414 0.7309 0.056 Uiso 1 1 calc R . .
C14 C 0.4609(2) 0.3174(2) 0.5594(2) 0.0382(5) Uani 1 1 d . . .
H14 H 0.4647 0.3864 0.5195 0.046 Uiso 1 1 calc R . .
Cl1 Cl -0.15535(4) 0.01845(4) -0.00596(4) 0.02824(10) Uani 1 1 d . . .
O1 O 0.09855(16) 0.23159(13) 0.49470(14) 0.0323(3) Uani 1 1 d . . .
H1A H 0.1008 0.3015 0.4866 0.048 Uiso 1 1 calc R . .

loop_
_atom_site_aniso_label
_atom_site_aniso_U_11
_atom_site_aniso_U_22
_atom_site_aniso_U_33
_atom_site_aniso_U_23
_atom_site_aniso_U_13
_atom_site_aniso_U_12
Pd1 0.02255(9) 0.01965(8) 0.01692(8) -0.00083(4) 0.00996(6) -0.00012(4)
C1 0.0233(8) 0.0305(9) 0.0215(8) -0.0013(7) 0.0119(6) -0.0030(7)
C2 0.0225(8) 0.0247(8) 0.0210(8) -0.0032(6) 0.0083(7) 0.0016(6)
C3 0.0294(9) 0.0230(8) 0.0194(8) 0.0020(6) 0.0122(7) 0.0014(6)
C4 0.0269(9) 0.0328(9) 0.0223(8) -0.0042(7) 0.0099(7) 0.0024(7)
C5 0.0265(9) 0.0316(9) 0.0258(9) -0.0065(7) 0.0099(7) -0.0012(7)
C6 0.0273(8) 0.0212(8) 0.0250(8) -0.0005(6) 0.0104(7) -0.0037(6)
C7 0.0262(8) 0.0210(7) 0.0205(7) -0.0026(6) 0.0123(6) 0.0003(6)
C8 0.0247(8) 0.0194(7) 0.0212(7) -0.0017(6) 0.0123(6) 0.0001(6)
C9 0.0315(9) 0.0247(9) 0.0297(9) 0.0014(7) 0.0110(7) 0.0051(7)
C10 0.0285(9) 0.0284(10) 0.0279(9) -0.0008(6) 0.0167(7) -0.0019(7)
C11 0.0361(11) 0.0450(12) 0.0264(9) -0.0008(9) 0.0085(8) 0.0105(9)
C12 0.0303(10) 0.0620(16) 0.0320(11) -0.0126(10) 0.0017(8) 0.0114(10)
C13 0.0239(10) 0.0588(16) 0.0480(13) -0.0228(12) 0.0063(9) -0.0028(9)
C14 0.0301(10) 0.0379(11) 0.0443(12) -0.0116(9) 0.0143(9) -0.0066(8)
Cl1 0.0240(2) 0.0377(2) 0.0228(2) -0.00725(17) 0.01006(16) 0.00095(17)
O1 0.0376(7) 0.0338(7) 0.0288(7) -0.0126(6) 0.0176(6) -0.0001(6)

loop_
_geom_bond_atom_site_label_1
_geom_bond_atom_site_label_2
_geom_bond_distance
_geom_bond_site_symmetry_2
_geom_bond_publ_flag
Pd1 C8 2.0275(16) . ?
Pd1 C1 2.1460(18) . ?
Pd1 C2 2.1464(18) . ?
Pd1 Cl1 2.3993(5) . ?
Pd1 Cl1 2.5216(5) 3 ?
C1 C2 1.390(3) . ?
C1 C6 1.523(3) . ?
C2 C3 1.527(3) . ?
C3 C4 1.518(3) . ?
C3 C7 1.559(2) . ?
C4 C11 1.382(3) . ?
C4 C5 1.394(3) . ?
C5 C14 1.379(3) . ?
C5 C6 1.521(3) . ?
C6 C7 1.559(2) . ?
C7 O1 1.420(2) . ?
C7 C8 1.526(2) . ?
C8 C10 1.518(2) . ?
C8 C9 1.524(2) . ?
C11 C12 1.396(4) . ?
C12 C13 1.373(4) . ?
C13 C14 1.403(4) . ?
Cl1 Pd1 2.5216(5) 3 ?
